data_2235883
loop_
_publ_author_name
'Husson, J\'er\^ome'
'Knorr, Michael'
'Rousselin, Yoann'
'Kubicki, Marek M.'

_publ_section_title
;
 Diethyl 2,2'-(1,4-phenylenedioxy)diacetate
;
_journal_coeditor_code JJ2131
_journal_issue 8
_journal_name_full 'Acta Crystallographica Section E'
_journal_page_first o2422
_journal_paper_doi 10.1107/S1600536812030747
_journal_volume 68
_journal_year 2012
_chemical_formula_iupac 'C14 H18 O6'
_chemical_formula_moiety 'C14 H18 O6'
_chemical_formula_sum 'C14 H18 O6'
_chemical_formula_weight 282.28
_chemical_name_systematic
;
Diethyl 2,2'-(1,4-phenylenedioxy)diacetate
;
_space_group_IT_number 14
_symmetry_cell_setting monoclinic
_symmetry_space_group_name_Hall '-P 2ybc'
_symmetry_space_group_name_H-M 'P 1 21/c 1'
_atom_sites_solution_hydrogens geom
_atom_sites_solution_primary direct
_atom_sites_solution_secondary difmap
_audit_creation_method 'WinGX-Routine IMPORT-KappaCCD'
_cell_angle_alpha 90.00
_cell_angle_beta 108.313(3)
_cell_angle_gamma 90.00
_cell_formula_units_Z 2
_cell_length_a 4.9254(3)
_cell_length_b 9.7194(5)
_cell_length_c 14.9170(11)
_cell_measurement_reflns_used 1387
_cell_measurement_temperature 115(2)
_cell_measurement_theta_max 27.485
_cell_measurement_theta_min 0.998
_cell_volume 677.94(7)
_computing_cell_refinement 'SCALEPACK (Otwinowski & Minor, 1997)'
_computing_data_collection 'COLLECT (Nonius, 2004)'
_computing_data_reduction 'DENZO and SCALEPACK (Otwinowski & Minor, 1997)'
_computing_molecular_graphics 'ORTEP-3 (Farrugia, 1997)'
_computing_publication_material 'WinGX (Farrugia, 1999)'
_computing_structure_refinement 'SHELXL97 (Sheldrick, 2008)'
_computing_structure_solution 'SIR92 (Altomare <i>et al.</i>, 1993)'
_diffrn_ambient_temperature 115(2)
_diffrn_detector_area_resol_mean 9
_diffrn_measured_fraction_theta_full 0.992
_diffrn_measured_fraction_theta_max 0.992
_diffrn_measurement_device '95mm CCD camera on \k-goniostat'
_diffrn_measurement_device_type 'Nonius KappaCCD'
_diffrn_measurement_method 'CCD rotation images, thick slices'
_diffrn_radiation_monochromator 'horizonally mounted graphite crystal'
_diffrn_radiation_source 'Enraf--Nonius FR590'
_diffrn_radiation_type MoK\a
_diffrn_radiation_wavelength 0.71073
_diffrn_reflns_av_R_equivalents 0.0286
_diffrn_reflns_av_sigmaI/netI 0.0337
_diffrn_reflns_limit_h_max 6
_diffrn_reflns_limit_h_min -6
_diffrn_reflns_limit_k_max 12
_diffrn_reflns_limit_k_min -9
_diffrn_reflns_limit_l_max 19
_diffrn_reflns_limit_l_min -19
_diffrn_reflns_number 2560
_diffrn_reflns_theta_full 27.44
_diffrn_reflns_theta_max 27.44
_diffrn_reflns_theta_min 2.54
_exptl_absorpt_coefficient_mu 0.108
_exptl_absorpt_correction_type none
_exptl_crystal_colour colourless
_exptl_crystal_density_diffrn 1.383
_exptl_crystal_density_method 'not measured'
_exptl_crystal_description prism
_exptl_crystal_F_000 300
_exptl_crystal_size_max 0.40
_exptl_crystal_size_mid 0.27
_exptl_crystal_size_min 0.15
_refine_diff_density_max 0.288
_refine_diff_density_min -0.257
_refine_ls_extinction_method none
_refine_ls_goodness_of_fit_ref 1.091
_refine_ls_hydrogen_treatment constr
_refine_ls_matrix_type full
_refine_ls_number_constraints 0
_refine_ls_number_parameters 92
_refine_ls_number_reflns 1536
_refine_ls_number_restraints 0
_refine_ls_restrained_S_all 1.091
_refine_ls_R_factor_all 0.0532
_refine_ls_R_factor_gt 0.0453
_refine_ls_shift/su_max 0.000
_refine_ls_shift/su_mean 0.000
_refine_ls_structure_factor_coef Fsqd
_refine_ls_weighting_details 'calc w=1/[\s^2^(Fo^2^)+(0.0388P)^2^+0.4496P] where P=(Fo^2^+2Fc^2^)/3'
_refine_ls_weighting_scheme calc
_refine_ls_wR_factor_gt 0.1071
_refine_ls_wR_factor_ref 0.1138
_reflns_number_gt 1344
_reflns_number_total 1536
_reflns_threshold_expression I>2sigma(I)
_cod_data_source_file jj2131.cif
_cod_data_source_block I
_cod_original_sg_symbol_H-M 'P 21/c'
_cod_database_code 2235883
_cod_database_fobs_code 2235883

loop_
_symmetry_equiv_pos_as_xyz
'x, y, z'
'-x, y+1/2, -z+1/2'
'-x, -y, -z'
'x, -y-1/2, z-1/2'

loop_
_atom_site_type_symbol
_atom_site_label
_atom_site_fract_x
_atom_site_fract_y
_atom_site_fract_z
_atom_site_U_iso_or_equiv
_atom_site_adp_type
_atom_site_calc_flag
_atom_site_refinement_flags
_atom_site_occupancy
_atom_site_symmetry_multiplicity
O O1 0.2542(2) 0.85579(11) 0.61485(7) 0.0183(3) Uani d . 1 1
O O2 0.0149(3) 0.73769(12) 0.73286(7) 0.0253(3) Uani d . 1 1
O O3 -0.2554(2) 0.60124(11) 0.61710(7) 0.0204(3) Uani d . 1 1
C C1 0.3679(3) 0.92498(14) 0.55420(10) 0.0153(3) Uani d . 1 1
C C2 0.2808(3) 0.90691(14) 0.45650(10) 0.0160(3) Uani d . 1 1
H H2 0.1321 0.8440 0.4268 0.019 Uiso calc R 1 1
C C3 0.4152(3) 0.98254(15) 0.40315(10) 0.0162(3) Uani d . 1 1
H H3 0.3575 0.9706 0.3366 0.019 Uiso calc R 1 1
C C4 0.0340(3) 0.76022(14) 0.57334(10) 0.0164(3) Uani d . 1 1
H H4A 0.1066 0.6860 0.5415 0.020 Uiso calc R 1 1
H H4B -0.1269 0.8066 0.5259 0.020 Uiso calc R 1 1
C C5 -0.0652(3) 0.70087(15) 0.65171(10) 0.0174(3) Uani d . 1 1
C C6 -0.3690(3) 0.53564(16) 0.68587(10) 0.0207(3) Uani d . 1 1
H H6A -0.4725 0.6039 0.7122 0.025 Uiso calc R 1 1
H H6B -0.2112 0.4965 0.7384 0.025 Uiso calc R 1 1
C C7 -0.5696(4) 0.42320(16) 0.63551(11) 0.0235(3) Uani d . 1 1
H H7A -0.7226 0.4628 0.5829 0.035 Uiso calc R 1 1
H H7B -0.6530 0.3786 0.6797 0.035 Uiso calc R 1 1
H H7C -0.4639 0.3550 0.6112 0.035 Uiso calc R 1 1

loop_
_atom_site_aniso_label
_atom_site_aniso_U_11
_atom_site_aniso_U_22
_atom_site_aniso_U_33
_atom_site_aniso_U_12
_atom_site_aniso_U_13
_atom_site_aniso_U_23
O1 0.0220(5) 0.0212(5) 0.0149(5) -0.0062(4) 0.0106(4) 0.0001(4)
O2 0.0311(6) 0.0298(6) 0.0172(6) -0.0089(5) 0.0106(5) 0.0001(5)
O3 0.0268(6) 0.0205(5) 0.0179(5) -0.0062(4) 0.0128(4) 0.0005(4)
C1 0.0176(7) 0.0154(6) 0.0170(7) 0.0024(5) 0.0114(5) 0.0030(5)
C2 0.0177(7) 0.0154(6) 0.0175(7) 0.0001(5) 0.0091(5) -0.0011(5)
C3 0.0182(7) 0.0183(7) 0.0141(6) 0.0007(5) 0.0080(5) -0.0008(5)
C4 0.0198(7) 0.0157(6) 0.0167(7) -0.0023(5) 0.0099(5) 0.0001(5)
C5 0.0187(7) 0.0169(7) 0.0193(7) 0.0013(5) 0.0100(5) 0.0031(5)
C6 0.0254(8) 0.0218(7) 0.0190(7) -0.0027(6) 0.0130(6) 0.0041(6)
C7 0.0268(8) 0.0194(7) 0.0263(8) -0.0036(6) 0.0111(6) 0.0008(6)

loop_
_atom_type_symbol
_atom_type_description
_atom_type_scat_dispersion_real
_atom_type_scat_dispersion_imag
_atom_type_scat_source
C C 0.0033 0.0016 'International Tables Vol C Tables 4.2.6.8 and 6.1.1.4'
H H 0.0000 0.0000 'International Tables Vol C Tables 4.2.6.8 and 6.1.1.4'
O O 0.0106 0.0060 'International Tables Vol C Tables 4.2.6.8 and 6.1.1.4'

loop_
_geom_angle_atom_site_label_1
_geom_angle_atom_site_label_2
_geom_angle_atom_site_label_3
_geom_angle_site_symmetry_1
_geom_angle_site_symmetry_3
_geom_angle
C1 O1 C4 . . 116.52(11)
C5 O3 C6 . . 115.01(11)
O1 C1 C3 . 3_676 115.31(12)
O1 C1 C2 . . 124.67(13)
C3 C1 C2 3_676 . 120.02(13)
C3 C2 C1 . . 118.99(13)
C3 C2 H2 . . 120.5
C1 C2 H2 . . 120.5
C1 C3 C2 3_676 . 120.99(13)
C1 C3 H3 3_676 . 119.5
C2 C3 H3 . . 119.5
O1 C4 C5 . . 107.51(11)
O1 C4 H4A . . 110.2
C5 C4 H4A . . 110.2
O1 C4 H4B . . 110.2
C5 C4 H4B . . 110.2
H4A C4 H4B . . 108.5
O2 C5 O3 . . 125.01(13)
O2 C5 C4 . . 125.40(13)
O3 C5 C4 . . 109.59(12)
O3 C6 C7 . . 107.61(12)
O3 C6 H6A . . 110.2
C7 C6 H6A . . 110.2
O3 C6 H6B . . 110.2
C7 C6 H6B . . 110.2
H6A C6 H6B . . 108.5
C6 C7 H7A . . 109.5
C6 C7 H7B . . 109.5
H7A C7 H7B . . 109.5
C6 C7 H7C . . 109.5
H7A C7 H7C . . 109.5
H7B C7 H7C . . 109.5

loop_
_geom_bond_atom_site_label_1
_geom_bond_atom_site_label_2
_geom_bond_site_symmetry_2
_geom_bond_distance
O1 C1 . 1.3796(16)
O1 C4 . 1.4145(17)
O2 C5 . 1.2037(18)
O3 C5 . 1.3334(18)
O3 C6 . 1.4603(16)
C1 C3 3_676 1.388(2)
C1 C2 . 1.395(2)
C2 C3 . 1.3939(19)
C2 H2 . 0.9500
C3 C1 3_676 1.388(2)
C3 H3 . 0.9500
C4 C5 . 1.5157(19)
C4 H4A . 0.9900
C4 H4B . 0.9900
C6 C7 . 1.506(2)
C6 H6A . 0.9900
C6 H6B . 0.9900
C7 H7A . 0.9800
C7 H7B . 0.9800
C7 H7C . 0.9800

loop_
_geom_hbond_atom_site_label_D
_geom_hbond_atom_site_label_H
_geom_hbond_atom_site_label_A
_geom_hbond_site_symmetry_A
_geom_hbond_distance_DH
_geom_hbond_distance_HA
_geom_hbond_distance_DA
_geom_hbond_angle_DHA
_geom_hbond_publ_flag
C4 H4B Cg 1_455 0.990 2.572 3.426(2) 144.5 y
C6 H6B O1 2_546 0.990 2.645 3.340(2) 127.3 y
C6 H6B O2 2_546 0.990 2.681 3.401(2) 129.9 y

loop_
_geom_torsion_atom_site_label_1
_geom_torsion_atom_site_label_2
_geom_torsion_atom_site_label_3
_geom_torsion_atom_site_label_4
_geom_torsion_site_symmetry_1
_geom_torsion_site_symmetry_4
_geom_torsion
C4 O1 C1 C3 . 3_676 -179.61(12)
C4 O1 C1 C2 . . 0.03(19)
O1 C1 C2 C3 . . -179.44(13)
C3 C1 C2 C3 3_676 . 0.2(2)
C1 C2 C3 C1 . 3_676 -0.2(2)
C1 O1 C4 C5 . . -178.01(11)
C6 O3 C5 O2 . . 0.2(2)
C6 O3 C5 C4 . . -179.79(11)
O1 C4 C5 O2 . . 5.5(2)
O1 C4 C5 O3 . . -174.54(11)
C5 O3 C6 C7 . . -177.83(12)
